data_1564807
loop_
_publ_author_name
'Hossain, Muhammad Saddam'
'Sindt, Ammon J.'
'Goodlett, Dustin W.'
'Shields, Dylan J.'
'O&#x2019;Connor, Colin J.'
'Antevska, Aleksandra'
'Karakalos, Stavros G.'
'Smith, Mark D.'
'Garashchuk, Sophya'
'Do, Thanh D.'
'Gudmundsdottir, Anna D.'
'Shimizu, Linda S.'

_publ_section_title
;
 Effects of Self-Assembly on the Photogeneration of Radical Cations in
 Halogenated Triphenylamines
;
_journal_issue 36
_journal_name_full 'The Journal of Physical Chemistry C'
_journal_page_first 19991
_journal_page_last 20002
_journal_paper_doi 10.1021/acs.jpcc.1c04933
_journal_volume 125
_journal_year 2021
_chemical_formula_moiety 'C39 H32 I2 N4 O, 0.5(C4 H8 O2)'
_chemical_formula_sum 'C41 H36 I2 N4 O2'
_chemical_formula_weight 870.54
_space_group_crystal_system monoclinic
_space_group_IT_number 14
_space_group_name_Hall '-P 2ybc'
_space_group_name_H-M_alt 'P 1 21/c 1'
_atom_sites_solution_hydrogens mixed
_atom_sites_solution_primary dual
_audit_creation_date 2019-11-12
_audit_creation_method
;
Olex2 1.2
(compiled 2018.05.29 svn.r3508 for OlexSys, GUI svn.r5506)
;
_cell_angle_alpha 90
_cell_angle_beta 97.5310(10)
_cell_angle_gamma 90
_cell_formula_units_Z 4
_cell_length_a 14.8483(10)
_cell_length_b 26.8994(18)
_cell_length_c 9.0681(6)
_cell_measurement_reflns_used 9968
_cell_measurement_temperature 100(2)
_cell_measurement_theta_max 26.383
_cell_measurement_theta_min 2.607
_cell_volume 3590.7(4)
_computing_cell_refinement 'SAINT V8.38A (Bruker, 2016)'
_computing_data_collection 'Bruker APEXII v2014.9-0 (Bruker, 2014)'
_computing_data_reduction 'SAINT V8.38A (Bruker, 2016)'
_computing_molecular_graphics 'Olex2 (Dolomanov et al., 2009)'
_computing_publication_material 'Olex2 (Dolomanov et al., 2009)'
_computing_structure_refinement 'XL (Sheldrick, 2008)'
_computing_structure_solution 'XT (Sheldrick, 2015)'
_diffrn_ambient_temperature 100(2)
_diffrn_detector 'Bruker PHOTON-100 area detector'
_diffrn_detector_area_resol_mean 10.4
_diffrn_detector_type 'CMOS area detector'
_diffrn_measured_fraction_theta_full 0.999
_diffrn_measured_fraction_theta_max 0.999
_diffrn_measurement_device 'three-circle diffractometer'
_diffrn_measurement_device_type 'Bruker D8 QUEST'
_diffrn_measurement_method '\f and \w scans'
_diffrn_radiation_monochromator 'mirror optics'
_diffrn_radiation_probe x-ray
_diffrn_radiation_type MoK\a
_diffrn_radiation_wavelength 0.71073
_diffrn_reflns_av_R_equivalents 0.0541
_diffrn_reflns_av_unetI/netI 0.0295
_diffrn_reflns_Laue_measured_fraction_full 0.999
_diffrn_reflns_Laue_measured_fraction_max 0.999
_diffrn_reflns_limit_h_max 18
_diffrn_reflns_limit_h_min -18
_diffrn_reflns_limit_k_max 33
_diffrn_reflns_limit_k_min -33
_diffrn_reflns_limit_l_max 11
_diffrn_reflns_limit_l_min -11
_diffrn_reflns_number 51827
_diffrn_reflns_point_group_measured_fraction_full 0.999
_diffrn_reflns_point_group_measured_fraction_max 0.999
_diffrn_reflns_theta_full 25.242
_diffrn_reflns_theta_max 26.425
_diffrn_reflns_theta_min 1.383
_diffrn_source 'microfocus sealed X-ray tube'
_diffrn_source_type 'Incoatec I\ms'
_diffrn_standards_number 0
_exptl_absorpt_coefficient_mu 1.793
_exptl_absorpt_correction_T_max 0.4908
_exptl_absorpt_correction_T_min 0.4471
_exptl_absorpt_correction_type multi-scan
_exptl_absorpt_process_details
;
SADABS-2016/2 (Bruker,2016/2) was used for absorption correction. 
wR2(int) was 0.1361 before and 0.0568 after correction. 
The Ratio of minimum to maximum transmission is 0.9110. 
The \l/2 correction factor is Not present.
;
_exptl_crystal_colour colourless
_exptl_crystal_colour_primary colourless
_exptl_crystal_density_diffrn 1.610
_exptl_crystal_description needle
_exptl_crystal_F_000 1728
_exptl_crystal_size_max 0.28
_exptl_crystal_size_mid 0.05
_exptl_crystal_size_min 0.02
_refine_diff_density_max 0.901
_refine_diff_density_min -0.941
_refine_diff_density_rms 0.126
_refine_ls_extinction_method none
_refine_ls_goodness_of_fit_ref 1.195
_refine_ls_hydrogen_treatment mixed
_refine_ls_matrix_type full
_refine_ls_number_parameters 472
_refine_ls_number_reflns 7388
_refine_ls_number_restraints 47
_refine_ls_restrained_S_all 1.198
_refine_ls_R_factor_all 0.0570
_refine_ls_R_factor_gt 0.0468
_refine_ls_shift/su_max 0.001
_refine_ls_shift/su_mean 0.000
_refine_ls_structure_factor_coef Fsqd
_refine_ls_weighting_details 'w=1/[\s^2^(Fo^2^)+(0.0258P)^2^+21.7853P] where P=(Fo^2^+2Fc^2^)/3'
_refine_ls_weighting_scheme calc
_refine_ls_wR_factor_gt 0.1038
_refine_ls_wR_factor_ref 0.1079
_reflns_Friedel_coverage 0.000
_reflns_number_gt 6430
_reflns_number_total 7388
_reflns_threshold_expression 'I > 2\s(I)'
_cod_data_source_file jp1c04933_si_003.cif
_cod_data_source_block tpa_i_la
_cod_database_code 1564807
_shelx_shelxl_version_number 2018/3
_shelx_space_group_comment
;
The symmetry employed for this shelxl refinement is uniquely defined
by the following loop, which should always be used as a source of
symmetry information in preference to the above space-group names.
They are only intended as comments.
;
_shelx_estimated_absorpt_t_max 0.965
_shelx_estimated_absorpt_t_min 0.634
_olex2_refinement_description
;
1. Fixed Uiso
 At 1.2 times of:
  All C(H) groups, All C(H,H) groups, All N(H) groups
 At 1.5 times of:
  All C(H,H,H) groups
2. Restrained distances
 O1S-C2S
 1.21 with sigma of 0.015
 C2S-C1S
 1.48 with sigma of 0.015
 O2S-C2S
 1.33 with sigma of 0.015
 O2S-C3S = C4S-C3S
 1.46 with sigma of 0.015
 N1-H1 = N2-H2
 0.87 with sigma of 0.02
3. Rigid bond restraints
 C4S, C3S, O2S, C2S, O1S, C1S
 with sigma for 1-2 distances of 0.01 and sigma for 1-3 distances of 0.01
4. Uiso/Uaniso restraints and constraints
C4S \\sim C3S \\sim O2S \\sim C2S \\sim O1S \\sim C1S: within 2A with sigma of
0.02 and sigma for terminal atoms of 0.04
5. Others
 Fixed Sof: O1S(0.5) C1S(0.5) H1SA(0.5) H1SB(0.5) H1SC(0.5) C2S(0.5) C3S(0.5)
 H3SA(0.5) H3SB(0.5) C4S(0.5) H4SA(0.5) H4SB(0.5) H4SC(0.5)
6.a Riding coordinates:
 C1S(H1SA,H1SB,H1SC), C3S(H3SA,H3SB), C4S(H4SA,H4SB,H4SC)
6.b Secondary CH2 refined with riding coordinates:
 C2(H2A,H2B), C21(H21A,H21B)
6.c Aromatic/amide H refined with riding coordinates:
 C4(H4), C5(H5), C7(H7), C8(H8), C10(H10), C11(H11), C13(H13), C14(H14),
 C16(H16), C17(H17), C18(H18), C19(H19), C20(H20), C23(H23), C24(H24), C26(H26),
  C27(H27), C29(H29), C30(H30), C32(H32), C33(H33), C35(H35), C36(H36),
 C37(H37), C38(H38), C39(H39)
;
_olex2_submission_special_instructions 'No special instructions were received'

loop_
_space_group_symop_operation_xyz
'x, y, z'
'-x, y+1/2, -z+1/2'
'-x, -y, -z'
'x, -y-1/2, z-1/2'

loop_
_atom_site_label
_atom_site_type_symbol
_atom_site_fract_x
_atom_site_fract_y
_atom_site_fract_z
_atom_site_U_iso_or_equiv
_atom_site_adp_type
_atom_site_occupancy
_atom_site_site_symmetry_order
_atom_site_calc_flag
_atom_site_refinement_flags_posn
_atom_site_refinement_flags_adp
_atom_site_refinement_flags_occupancy
_atom_site_disorder_assembly
_atom_site_disorder_group
I1 I 0.12264(2) 0.21530(2) 0.49602(4) 0.02388(10) Uani 1 1 d . . . . .
I2 I 0.35910(2) 0.48059(2) 0.14893(4) 0.02694(10) Uani 1 1 d . . . . .
O1 O 0.9069(2) 0.23718(13) 0.5269(4) 0.0194(7) Uani 1 1 d . . . . .
N1 N 0.8659(3) 0.21167(16) 0.7463(4) 0.0160(8) Uani 1 1 d D . . . .
H1 H 0.869(4) 0.218(2) 0.838(3) 0.019 Uiso 1 1 d DR . . . .
N2 N 0.9181(3) 0.29097(15) 0.7221(4) 0.0140(8) Uani 1 1 d D . . . .
H2 H 0.916(4) 0.293(2) 0.814(2) 0.017 Uiso 1 1 d DR . . . .
N3 N 0.5014(3) 0.16731(17) 0.2843(4) 0.0188(9) Uani 1 1 d . . . . .
N4 N 0.7635(3) 0.50424(16) 0.4495(5) 0.0214(9) Uani 1 1 d . . . . .
C1 C 0.8977(3) 0.24611(18) 0.6589(5) 0.0140(9) Uani 1 1 d . . . . .
C2 C 0.8352(3) 0.16358(18) 0.6885(5) 0.0182(10) Uani 1 1 d . . . . .
H2A H 0.828708 0.141237 0.773185 0.022 Uiso 1 1 calc R . . . .
H2B H 0.882441 0.149287 0.633511 0.022 Uiso 1 1 calc R . . . .
C3 C 0.7452(3) 0.16461(18) 0.5854(5) 0.0158(10) Uani 1 1 d . . . . .
C4 C 0.6838(3) 0.20327(19) 0.5867(6) 0.0209(11) Uani 1 1 d . . . . .
H4 H 0.697408 0.229984 0.654489 0.025 Uiso 1 1 calc R . . . .
C5 C 0.6021(3) 0.2038(2) 0.4904(6) 0.0223(11) Uani 1 1 d . . . . .
H5 H 0.560496 0.230483 0.493908 0.027 Uiso 1 1 calc R . . . .
C6 C 0.5822(3) 0.16543(19) 0.3900(5) 0.0174(10) Uani 1 1 d . . . . .
C7 C 0.6423(3) 0.12589(19) 0.3911(6) 0.0221(11) Uani 1 1 d . . . . .
H7 H 0.627997 0.098640 0.325553 0.027 Uiso 1 1 calc R . . . .
C8 C 0.7230(3) 0.12583(19) 0.4868(6) 0.0213(11) Uani 1 1 d . . . . .
H8 H 0.763881 0.098725 0.484934 0.026 Uiso 1 1 calc R . . . .
C9 C 0.4178(3) 0.17953(19) 0.3378(5) 0.0188(10) Uani 1 1 d . . . . .
C10 C 0.3712(3) 0.2232(2) 0.2927(6) 0.0232(11) Uani 1 1 d . . . . .
H10 H 0.396312 0.245727 0.228502 0.028 Uiso 1 1 calc R . . . .
C11 C 0.2888(3) 0.2337(2) 0.3410(6) 0.0226(11) Uani 1 1 d . . . . .
H11 H 0.257116 0.263242 0.309217 0.027 Uiso 1 1 calc R . . . .
C12 C 0.2524(3) 0.20121(19) 0.4355(5) 0.0185(10) Uani 1 1 d . . . . .
C13 C 0.2986(3) 0.1581(2) 0.4830(6) 0.0213(11) Uani 1 1 d . . . . .
H13 H 0.273969 0.135985 0.548849 0.026 Uiso 1 1 calc R . . . .
C14 C 0.3814(3) 0.1475(2) 0.4335(6) 0.0218(11) Uani 1 1 d . . . . .
H14 H 0.413176 0.117934 0.465714 0.026 Uiso 1 1 calc R . . . .
C15 C 0.5062(3) 0.16505(17) 0.1314(5) 0.0154(9) Uani 1 1 d . . . . .
C16 C 0.5881(3) 0.17012(19) 0.0744(6) 0.0213(11) Uani 1 1 d . . . . .
H16 H 0.642267 0.176157 0.140022 0.026 Uiso 1 1 calc R . . . .
C17 C 0.5917(4) 0.1665(2) -0.0773(6) 0.0289(12) Uani 1 1 d . . . . .
H17 H 0.648431 0.169300 -0.114240 0.035 Uiso 1 1 calc R . . . .
C18 C 0.5135(4) 0.1587(2) -0.1752(6) 0.0299(13) Uani 1 1 d . . . . .
H18 H 0.516020 0.156527 -0.279175 0.036 Uiso 1 1 calc R . . . .
C19 C 0.4322(4) 0.1543(2) -0.1200(6) 0.0256(12) Uani 1 1 d . . . . .
H19 H 0.378095 0.149005 -0.186558 0.031 Uiso 1 1 calc R . . . .
C20 C 0.4277(4) 0.1573(2) 0.0305(6) 0.0224(11) Uani 1 1 d . . . . .
H20 H 0.370600 0.154178 0.066314 0.027 Uiso 1 1 calc R . . . .
C21 C 0.9660(3) 0.32891(18) 0.6489(6) 0.0177(10) Uani 1 1 d . . . . .
H21A H 0.989144 0.313786 0.561713 0.021 Uiso 1 1 calc R . . . .
H21B H 1.019229 0.339986 0.718487 0.021 Uiso 1 1 calc R . . . .
C22 C 0.9097(3) 0.37404(18) 0.5973(5) 0.0149(9) Uani 1 1 d . . . . .
C23 C 0.8185(3) 0.37867(19) 0.6113(6) 0.0219(11) Uani 1 1 d . . . . .
H23 H 0.788577 0.352294 0.654766 0.026 Uiso 1 1 calc R . . . .
C24 C 0.7697(3) 0.4208(2) 0.5634(6) 0.0242(12) Uani 1 1 d . . . . .
H24 H 0.707282 0.423236 0.575384 0.029 Uiso 1 1 calc R . . . .
C25 C 0.8118(3) 0.45966(18) 0.4977(6) 0.0186(10) Uani 1 1 d . . . . .
C26 C 0.9030(3) 0.45507(19) 0.4806(6) 0.0194(10) Uani 1 1 d . . . . .
H26 H 0.932419 0.480829 0.433411 0.023 Uiso 1 1 calc R . . . .
C27 C 0.9510(3) 0.41333(19) 0.5316(6) 0.0186(10) Uani 1 1 d . . . . .
H27 H 1.013851 0.411250 0.521786 0.022 Uiso 1 1 calc R . . . .
C28 C 0.6730(3) 0.50048(19) 0.3764(6) 0.0193(10) Uani 1 1 d . . . . .
C29 C 0.6509(4) 0.4642(2) 0.2692(6) 0.0243(11) Uani 1 1 d . . . . .
H29 H 0.696623 0.442424 0.243104 0.029 Uiso 1 1 calc R . . . .
C30 C 0.5621(4) 0.4594(2) 0.1997(6) 0.0242(11) Uani 1 1 d . . . . .
H30 H 0.547183 0.434588 0.125982 0.029 Uiso 1 1 calc R . . . .
C31 C 0.4958(3) 0.49094(19) 0.2387(6) 0.0199(11) Uani 1 1 d . . . . .
C32 C 0.5171(3) 0.52773(18) 0.3434(6) 0.0194(10) Uani 1 1 d . . . . .
H32 H 0.471432 0.549729 0.368562 0.023 Uiso 1 1 calc R . . . .
C33 C 0.6073(3) 0.53224(18) 0.4125(6) 0.0184(10) Uani 1 1 d . . . . .
H33 H 0.622652 0.557495 0.484663 0.022 Uiso 1 1 calc R . . . .
C34 C 0.7981(3) 0.55051(18) 0.5083(6) 0.0182(10) Uani 1 1 d . . . . .
C35 C 0.7845(3) 0.5935(2) 0.4222(6) 0.0219(11) Uani 1 1 d . . . . .
H35 H 0.753289 0.591740 0.323991 0.026 Uiso 1 1 calc R . . . .
C36 C 0.8164(3) 0.63888(19) 0.4801(7) 0.0244(12) Uani 1 1 d . . . . .
H36 H 0.806794 0.667994 0.420832 0.029 Uiso 1 1 calc R . . . .
C37 C 0.8621(4) 0.6424(2) 0.6224(7) 0.0274(12) Uani 1 1 d . . . . .
H37 H 0.883070 0.673582 0.662044 0.033 Uiso 1 1 calc R . . . .
C38 C 0.8767(4) 0.5994(2) 0.7065(6) 0.0278(12) Uani 1 1 d . . . . .
H38 H 0.909052 0.601307 0.803918 0.033 Uiso 1 1 calc R . . . .
C39 C 0.8451(3) 0.5535(2) 0.6515(6) 0.0219(11) Uani 1 1 d . . . . .
H39 H 0.855344 0.524450 0.710891 0.026 Uiso 1 1 calc R . . . .
O1S O -0.1419(10) 0.0190(6) 0.4806(19) 0.104(5) Uani 0.5 1 d D U . . .
O2S O 0.000000 0.000000 0.500000 0.0521(18) Uani 1 2 d DS TU P . .
C1S C -0.1045(19) -0.0484(8) 0.628(3) 0.075(6) Uani 0.5 1 d D U . . .
H1SA H -0.102297 -0.040086 0.733715 0.113 Uiso 0.5 1 d R . . . .
H1SB H -0.060347 -0.074786 0.616615 0.113 Uiso 0.5 1 d R . . . .
H1SC H -0.165607 -0.060006 0.589365 0.113 Uiso 0.5 1 d R . . . .
C2S C -0.0812(8) -0.0046(6) 0.5413(16) 0.062(4) Uani 0.5 1 d D U . . .
C3S C 0.0251(13) 0.0412(7) 0.413(2) 0.091(5) Uani 0.5 1 d D U . . .
H3SA H 0.021608 0.073399 0.464606 0.109 Uiso 0.5 1 d R . . . .
H3SB H -0.014832 0.042269 0.316626 0.109 Uiso 0.5 1 d R . . . .
C4S C 0.1204(15) 0.0281(13) 0.396(3) 0.107(8) Uani 0.5 1 d D U . . .
H4SA H 0.135157 0.043683 0.304111 0.160 Uiso 0.5 1 d R . . . .
H4SB H 0.127007 -0.008077 0.388411 0.160 Uiso 0.5 1 d R . . . .
H4SC H 0.161837 0.040513 0.480661 0.160 Uiso 0.5 1 d R . . . .

loop_
_atom_site_aniso_label
_atom_site_aniso_U_11
_atom_site_aniso_U_22
_atom_site_aniso_U_33
_atom_site_aniso_U_23
_atom_site_aniso_U_13
_atom_site_aniso_U_12
I1 0.01834(17) 0.02795(19) 0.02500(19) -0.00286(14) 0.00154(12) 0.00043(14)
I2 0.02066(17) 0.02663(19) 0.0323(2) 0.00313(15) -0.00129(14) -0.00207(14)
O1 0.0266(19) 0.0223(19) 0.0098(17) 0.0023(14) 0.0039(13) 0.0010(15)
N1 0.020(2) 0.020(2) 0.0066(18) 0.0023(16) -0.0006(15) -0.0074(17)
N2 0.0153(19) 0.016(2) 0.0106(19) 0.0035(16) 0.0030(15) -0.0018(16)
N3 0.0123(19) 0.030(2) 0.014(2) -0.0017(17) 0.0007(15) -0.0008(17)
N4 0.013(2) 0.016(2) 0.034(3) 0.0038(18) -0.0010(18) 0.0033(16)
C1 0.009(2) 0.020(2) 0.013(2) 0.0018(19) -0.0004(17) -0.0002(18)
C2 0.021(2) 0.017(2) 0.016(2) 0.0029(19) -0.0014(19) -0.0022(19)
C3 0.016(2) 0.019(2) 0.012(2) 0.0039(19) 0.0019(18) -0.0064(19)
C4 0.022(3) 0.022(3) 0.019(3) -0.007(2) 0.002(2) -0.003(2)
C5 0.013(2) 0.023(3) 0.030(3) -0.005(2) -0.002(2) 0.000(2)
C6 0.014(2) 0.023(3) 0.016(2) 0.0001(19) 0.0010(18) -0.0029(19)
C7 0.022(3) 0.020(3) 0.022(3) -0.006(2) -0.005(2) -0.003(2)
C8 0.022(3) 0.018(3) 0.023(3) 0.001(2) -0.001(2) 0.002(2)
C9 0.014(2) 0.025(3) 0.016(2) -0.005(2) -0.0043(18) -0.001(2)
C10 0.022(3) 0.024(3) 0.024(3) 0.001(2) 0.007(2) -0.006(2)
C11 0.022(3) 0.021(3) 0.025(3) 0.000(2) 0.004(2) 0.006(2)
C12 0.012(2) 0.025(3) 0.017(2) -0.006(2) -0.0009(18) -0.0009(19)
C13 0.017(2) 0.028(3) 0.019(3) 0.005(2) 0.0029(19) -0.002(2)
C14 0.015(2) 0.025(3) 0.025(3) 0.005(2) 0.000(2) 0.003(2)
C15 0.018(2) 0.013(2) 0.014(2) 0.0006(18) 0.0017(18) 0.0009(18)
C16 0.017(2) 0.025(3) 0.022(3) 0.001(2) 0.002(2) 0.001(2)
C17 0.031(3) 0.031(3) 0.027(3) 0.004(2) 0.014(2) 0.007(2)
C18 0.048(4) 0.026(3) 0.016(3) 0.001(2) 0.005(2) 0.007(3)
C19 0.030(3) 0.024(3) 0.021(3) -0.001(2) -0.006(2) 0.001(2)
C20 0.020(3) 0.024(3) 0.022(3) -0.003(2) -0.001(2) -0.004(2)
C21 0.017(2) 0.015(2) 0.022(3) 0.004(2) 0.0032(19) -0.0001(19)
C22 0.015(2) 0.017(2) 0.013(2) -0.0004(18) 0.0020(17) -0.0002(18)
C23 0.016(2) 0.020(3) 0.032(3) 0.008(2) 0.010(2) 0.001(2)
C24 0.012(2) 0.026(3) 0.036(3) 0.007(2) 0.008(2) 0.003(2)
C25 0.011(2) 0.017(2) 0.027(3) 0.001(2) 0.0002(19) 0.0071(18)
C26 0.013(2) 0.020(3) 0.025(3) 0.006(2) 0.0029(19) -0.0037(19)
C27 0.006(2) 0.021(3) 0.028(3) 0.005(2) 0.0033(18) -0.0004(18)
C28 0.014(2) 0.019(2) 0.025(3) 0.008(2) 0.0042(19) -0.0020(19)
C29 0.021(3) 0.025(3) 0.027(3) -0.001(2) 0.002(2) 0.007(2)
C30 0.027(3) 0.018(3) 0.027(3) 0.000(2) 0.000(2) -0.002(2)
C31 0.014(2) 0.020(3) 0.026(3) 0.008(2) 0.0000(19) -0.0004(19)
C32 0.014(2) 0.017(3) 0.027(3) 0.008(2) 0.0044(19) 0.0046(19)
C33 0.021(2) 0.017(2) 0.019(3) 0.0027(19) 0.008(2) -0.0089(19)
C34 0.011(2) 0.017(2) 0.028(3) 0.003(2) 0.0075(19) 0.0020(19)
C35 0.010(2) 0.025(3) 0.031(3) 0.006(2) 0.005(2) 0.001(2)
C36 0.014(2) 0.018(3) 0.043(3) 0.009(2) 0.009(2) 0.0031(19)
C37 0.028(3) 0.018(3) 0.039(3) -0.002(2) 0.016(2) -0.001(2)
C38 0.032(3) 0.032(3) 0.021(3) -0.001(2) 0.009(2) -0.002(2)
C39 0.026(3) 0.021(3) 0.022(3) 0.004(2) 0.013(2) 0.001(2)
O1S 0.076(8) 0.118(11) 0.120(11) 0.015(9) 0.021(8) 0.031(8)
O2S 0.048(4) 0.078(5) 0.031(3) 0.011(3) 0.011(3) -0.001(4)
C1S 0.099(13) 0.090(12) 0.040(11) 0.004(8) 0.024(9) -0.051(9)
C2S 0.059(7) 0.094(10) 0.033(7) 0.012(7) 0.003(6) -0.018(7)
C3S 0.084(9) 0.141(13) 0.044(8) 0.035(9) -0.008(8) -0.045(10)
C4S 0.083(11) 0.19(2) 0.049(12) 0.033(15) 0.008(10) -0.058(13)

loop_
_atom_type_symbol
_atom_type_description
_atom_type_scat_dispersion_real
_atom_type_scat_dispersion_imag
_atom_type_scat_source
C C 0.0033 0.0016 'International Tables Vol C Tables 4.2.6.8 and 6.1.1.4'
H H 0.0000 0.0000 'International Tables Vol C Tables 4.2.6.8 and 6.1.1.4'
I I -0.4742 1.8119 'International Tables Vol C Tables 4.2.6.8 and 6.1.1.4'
N N 0.0061 0.0033 'International Tables Vol C Tables 4.2.6.8 and 6.1.1.4'
O O 0.0106 0.0060 'International Tables Vol C Tables 4.2.6.8 and 6.1.1.4'

loop_
_geom_angle_atom_site_label_1
_geom_angle_atom_site_label_2
_geom_angle_atom_site_label_3
_geom_angle
_geom_angle_site_symmetry_1
_geom_angle_site_symmetry_3
_geom_angle_publ_flag
C1 N1 H1 118(4) . . ?
C1 N1 C2 121.4(4) . . ?
C2 N1 H1 120(4) . . ?
C1 N2 H2 116(4) . . ?
C1 N2 C21 121.9(4) . . ?
C21 N2 H2 119(4) . . ?
C9 N3 C6 118.0(4) . . ?
C15 N3 C6 120.9(4) . . ?
C15 N3 C9 120.4(4) . . ?
C28 N4 C25 119.1(4) . . ?
C28 N4 C34 120.6(4) . . ?
C34 N4 C25 118.4(4) . . ?
O1 C1 N1 121.6(4) . . ?
O1 C1 N2 122.2(4) . . ?
N1 C1 N2 116.2(4) . . ?
N1 C2 H2A 108.6 . . ?
N1 C2 H2B 108.6 . . ?
N1 C2 C3 114.5(4) . . ?
H2A C2 H2B 107.6 . . ?
C3 C2 H2A 108.6 . . ?
C3 C2 H2B 108.6 . . ?
C4 C3 C2 122.2(4) . . ?
C4 C3 C8 118.1(4) . . ?
C8 C3 C2 119.7(4) . . ?
C3 C4 H4 119.3 . . ?
C3 C4 C5 121.4(5) . . ?
C5 C4 H4 119.3 . . ?
C4 C5 H5 120.1 . . ?
C6 C5 C4 119.8(5) . . ?
C6 C5 H5 120.1 . . ?
C5 C6 N3 120.1(4) . . ?
C5 C6 C7 119.0(4) . . ?
C7 C6 N3 120.8(4) . . ?
C6 C7 H7 119.7 . . ?
C8 C7 C6 120.6(5) . . ?
C8 C7 H7 119.7 . . ?
C3 C8 C7 121.1(5) . . ?
C3 C8 H8 119.4 . . ?
C7 C8 H8 119.4 . . ?
C10 C9 N3 120.9(5) . . ?
C14 C9 N3 119.8(5) . . ?
C14 C9 C10 119.3(5) . . ?
C9 C10 H10 119.9 . . ?
C11 C10 C9 120.3(5) . . ?
C11 C10 H10 119.9 . . ?
C10 C11 H11 119.9 . . ?
C12 C11 C10 120.2(5) . . ?
C12 C11 H11 119.9 . . ?
C11 C12 I1 119.6(4) . . ?
C11 C12 C13 120.1(5) . . ?
C13 C12 I1 120.1(4) . . ?
C12 C13 H13 120.2 . . ?
C12 C13 C14 119.6(5) . . ?
C14 C13 H13 120.2 . . ?
C9 C14 C13 120.5(5) . . ?
C9 C14 H14 119.7 . . ?
C13 C14 H14 119.7 . . ?
N3 C15 C20 120.4(4) . . ?
C16 C15 N3 121.7(4) . . ?
C16 C15 C20 117.8(5) . . ?
C15 C16 H16 119.6 . . ?
C17 C16 C15 120.8(5) . . ?
C17 C16 H16 119.6 . . ?
C16 C17 H17 119.7 . . ?
C18 C17 C16 120.7(5) . . ?
C18 C17 H17 119.7 . . ?
C17 C18 H18 120.5 . . ?
C19 C18 C17 118.9(5) . . ?
C19 C18 H18 120.5 . . ?
C18 C19 H19 119.5 . . ?
C18 C19 C20 121.1(5) . . ?
C20 C19 H19 119.5 . . ?
C15 C20 H20 119.6 . . ?
C19 C20 C15 120.7(5) . . ?
C19 C20 H20 119.6 . . ?
N2 C21 H21A 108.5 . . ?
N2 C21 H21B 108.5 . . ?
N2 C21 C22 114.9(4) . . ?
H21A C21 H21B 107.5 . . ?
C22 C21 H21A 108.5 . . ?
C22 C21 H21B 108.5 . . ?
C23 C22 C21 123.5(4) . . ?
C23 C22 C27 117.5(4) . . ?
C27 C22 C21 118.9(4) . . ?
C22 C23 H23 119.2 . . ?
C22 C23 C24 121.6(5) . . ?
C24 C23 H23 119.2 . . ?
C23 C24 H24 119.9 . . ?
C23 C24 C25 120.2(5) . . ?
C25 C24 H24 119.9 . . ?
C24 C25 N4 121.6(4) . . ?
C26 C25 N4 119.7(5) . . ?
C26 C25 C24 118.7(4) . . ?
C25 C26 H26 119.9 . . ?
C27 C26 C25 120.3(5) . . ?
C27 C26 H26 119.9 . . ?
C22 C27 H27 119.2 . . ?
C26 C27 C22 121.6(4) . . ?
C26 C27 H27 119.2 . . ?
C29 C28 N4 120.0(5) . . ?
C33 C28 N4 120.2(5) . . ?
C33 C28 C29 119.8(5) . . ?
C28 C29 H29 119.8 . . ?
C28 C29 C30 120.4(5) . . ?
C30 C29 H29 119.8 . . ?
C29 C30 H30 120.3 . . ?
C31 C30 C29 119.5(5) . . ?
C31 C30 H30 120.3 . . ?
C30 C31 I2 120.3(4) . . ?
C32 C31 I2 118.9(4) . . ?
C32 C31 C30 120.7(5) . . ?
C31 C32 H32 120.4 . . ?
C31 C32 C33 119.1(5) . . ?
C33 C32 H32 120.4 . . ?
C28 C33 C32 120.4(5) . . ?
C28 C33 H33 119.8 . . ?
C32 C33 H33 119.8 . . ?
C35 C34 N4 119.8(5) . . ?
C39 C34 N4 120.7(4) . . ?
C39 C34 C35 119.4(5) . . ?
C34 C35 H35 120.0 . . ?
C36 C35 C34 120.0(5) . . ?
C36 C35 H35 120.0 . . ?
C35 C36 H36 119.5 . . ?
C37 C36 C35 121.0(5) . . ?
C37 C36 H36 119.5 . . ?
C36 C37 H37 120.7 . . ?
C36 C37 C38 118.7(5) . . ?
C38 C37 H37 120.7 . . ?
C37 C38 H38 119.3 . . ?
C37 C38 C39 121.5(5) . . ?
C39 C38 H38 119.3 . . ?
C34 C39 H39 120.3 . . ?
C38 C39 C34 119.4(5) . . ?
C38 C39 H39 120.3 . . ?
C2S O2S C3S 122.8(10) . . ?
H1SA C1S H1SB 109.4 . . ?
H1SA C1S H1SC 109.5 . . ?
H1SB C1S H1SC 109.5 . . ?
C2S C1S H1SA 110.8 . . ?
C2S C1S H1SB 108.3 . . ?
C2S C1S H1SC 109.3 . . ?
O1S C2S O2S 119.4(13) . . ?
O1S C2S C1S 117.3(17) . . ?
O2S C2S C1S 120.7(15) . . ?
O2S C3S H3SA 112.5 . . ?
O2S C3S H3SB 109.9 . . ?
O2S C3S C4S 101.2(15) . . ?
H3SA C3S H3SB 109.2 . . ?
C4S C3S H3SA 111.5 . . ?
C4S C3S H3SB 112.4 . . ?
C3S C4S H4SA 108.1 . . ?
C3S C4S H4SB 110.2 . . ?
C3S C4S H4SC 110.1 . . ?
H4SA C4S H4SB 109.5 . . ?
H4SA C4S H4SC 109.5 . . ?
H4SB C4S H4SC 109.5 . . ?

loop_
_geom_bond_atom_site_label_1
_geom_bond_atom_site_label_2
_geom_bond_distance
_geom_bond_site_symmetry_2
_geom_bond_publ_flag
I1 C12 2.105(5) . ?
I2 C31 2.104(5) . ?
O1 C1 1.245(6) . ?
N1 H1 0.84(2) . ?
N1 C1 1.345(6) . ?
N1 C2 1.447(6) . ?
N2 H2 0.843(19) . ?
N2 C1 1.353(6) . ?
N2 C21 1.453(6) . ?
N3 C6 1.434(6) . ?
N3 C9 1.428(6) . ?
N3 C15 1.400(6) . ?
N4 C25 1.435(6) . ?
N4 C28 1.422(6) . ?
N4 C34 1.423(7) . ?
C2 H2A 0.9900 . ?
C2 H2B 0.9900 . ?
C2 C3 1.528(6) . ?
C3 C4 1.384(7) . ?
C3 C8 1.385(7) . ?
C4 H4 0.9500 . ?
C4 C5 1.399(7) . ?
C5 H5 0.9500 . ?
C5 C6 1.383(7) . ?
C6 C7 1.388(7) . ?
C7 H7 0.9500 . ?
C7 C8 1.385(7) . ?
C8 H8 0.9500 . ?
C9 C10 1.396(7) . ?
C9 C14 1.383(7) . ?
C10 H10 0.9500 . ?
C10 C11 1.382(7) . ?
C11 H11 0.9500 . ?
C11 C12 1.382(7) . ?
C12 C13 1.387(7) . ?
C13 H13 0.9500 . ?
C13 C14 1.393(7) . ?
C14 H14 0.9500 . ?
C15 C16 1.388(7) . ?
C15 C20 1.400(7) . ?
C16 H16 0.9500 . ?
C16 C17 1.387(8) . ?
C17 H17 0.9500 . ?
C17 C18 1.382(8) . ?
C18 H18 0.9500 . ?
C18 C19 1.372(8) . ?
C19 H19 0.9500 . ?
C19 C20 1.378(8) . ?
C20 H20 0.9500 . ?
C21 H21A 0.9900 . ?
C21 H21B 0.9900 . ?
C21 C22 1.513(6) . ?
C22 C23 1.382(7) . ?
C22 C27 1.395(7) . ?
C23 H23 0.9500 . ?
C23 C24 1.385(7) . ?
C24 H24 0.9500 . ?
C24 C25 1.390(7) . ?
C25 C26 1.389(7) . ?
C26 H26 0.9500 . ?
C26 C27 1.377(7) . ?
C27 H27 0.9500 . ?
C28 C29 1.386(8) . ?
C28 C33 1.369(7) . ?
C29 H29 0.9500 . ?
C29 C30 1.390(7) . ?
C30 H30 0.9500 . ?
C30 C31 1.380(8) . ?
C31 C32 1.379(7) . ?
C32 H32 0.9500 . ?
C32 C33 1.408(7) . ?
C33 H33 0.9500 . ?
C34 C35 1.395(7) . ?
C34 C39 1.393(7) . ?
C35 H35 0.9500 . ?
C35 C36 1.387(8) . ?
C36 H36 0.9500 . ?
C36 C37 1.380(8) . ?
C37 H37 0.9500 . ?
C37 C38 1.386(8) . ?
C38 H38 0.9500 . ?
C38 C39 1.389(8) . ?
C39 H39 0.9500 . ?
O1S C2S 1.177(12) . ?
O2S C2S 1.315(11) . ?
O2S C3S 1.436(12) . ?
C1S H1SA 0.9801 . ?
C1S H1SB 0.9799 . ?
C1S H1SC 0.9800 . ?
C1S C2S 1.484(13) . ?
C3S H3SA 0.9897 . ?
C3S H3SB 0.9902 . ?
C3S C4S 1.488(14) . ?
C4S H4SA 0.9796 . ?
C4S H4SB 0.9806 . ?
C4S H4SC 0.9800 . ?

loop_
_geom_hbond_atom_site_label_D
_geom_hbond_atom_site_label_H
_geom_hbond_atom_site_label_A
_geom_hbond_distance_DH
_geom_hbond_distance_HA
_geom_hbond_distance_DA
_geom_hbond_angle_DHA
_geom_hbond_site_symmetry_A
_geom_hbond_publ_flag
N1 H1 O1 0.84(2) 2.11(3) 2.887(5) 152(5) 4_566 yes
N2 H2 O1 0.843(19) 2.11(3) 2.891(5) 153(5) 4_566 yes

loop_
_geom_torsion_atom_site_label_1
_geom_torsion_atom_site_label_2
_geom_torsion_atom_site_label_3
_geom_torsion_atom_site_label_4
_geom_torsion
_geom_torsion_site_symmetry_1
_geom_torsion_site_symmetry_2
_geom_torsion_site_symmetry_3
_geom_torsion_site_symmetry_4
_geom_torsion_publ_flag
I1 C12 C13 C14 175.4(4) . . . . ?
I2 C31 C32 C33 175.0(4) . . . . ?
N1 C2 C3 C4 -21.0(7) . . . . ?
N1 C2 C3 C8 159.2(5) . . . . ?
N2 C21 C22 C23 -2.9(7) . . . . ?
N2 C21 C22 C27 177.3(4) . . . . ?
N3 C6 C7 C8 175.8(5) . . . . ?
N3 C9 C10 C11 177.7(5) . . . . ?
N3 C9 C14 C13 -178.0(4) . . . . ?
N3 C15 C16 C17 178.3(5) . . . . ?
N3 C15 C20 C19 -179.0(5) . . . . ?
N4 C25 C26 C27 177.5(5) . . . . ?
N4 C28 C29 C30 178.4(5) . . . . ?
N4 C28 C33 C32 -178.2(4) . . . . ?
N4 C34 C35 C36 178.7(4) . . . . ?
N4 C34 C39 C38 -179.0(5) . . . . ?
C1 N1 C2 C3 -71.9(6) . . . . ?
C1 N2 C21 C22 111.2(5) . . . . ?
C2 N1 C1 O1 -4.0(7) . . . . ?
C2 N1 C1 N2 175.2(4) . . . . ?
C2 C3 C4 C5 179.3(5) . . . . ?
C2 C3 C8 C7 -179.4(5) . . . . ?
C3 C4 C5 C6 -0.8(8) . . . . ?
C4 C3 C8 C7 0.8(8) . . . . ?
C4 C5 C6 N3 -176.0(5) . . . . ?
C4 C5 C6 C7 2.6(8) . . . . ?
C5 C6 C7 C8 -2.7(8) . . . . ?
C6 N3 C9 C10 115.2(5) . . . . ?
C6 N3 C9 C14 -65.9(6) . . . . ?
C6 N3 C15 C16 -12.0(7) . . . . ?
C6 N3 C15 C20 167.7(5) . . . . ?
C6 C7 C8 C3 1.1(8) . . . . ?
C8 C3 C4 C5 -0.9(8) . . . . ?
C9 N3 C6 C5 -48.1(7) . . . . ?
C9 N3 C6 C7 133.3(5) . . . . ?
C9 N3 C15 C16 157.8(5) . . . . ?
C9 N3 C15 C20 -22.4(7) . . . . ?
C9 C10 C11 C12 0.6(8) . . . . ?
C10 C9 C14 C13 0.9(8) . . . . ?
C10 C11 C12 I1 -175.8(4) . . . . ?
C10 C11 C12 C13 0.4(8) . . . . ?
C11 C12 C13 C14 -0.8(8) . . . . ?
C12 C13 C14 C9 0.1(8) . . . . ?
C14 C9 C10 C11 -1.2(8) . . . . ?
C15 N3 C6 C5 122.0(5) . . . . ?
C15 N3 C6 C7 -56.6(7) . . . . ?
C15 N3 C9 C10 -54.9(7) . . . . ?
C15 N3 C9 C14 124.0(5) . . . . ?
C15 C16 C17 C18 1.4(8) . . . . ?
C16 C15 C20 C19 0.8(8) . . . . ?
C16 C17 C18 C19 -0.6(9) . . . . ?
C17 C18 C19 C20 -0.1(9) . . . . ?
C18 C19 C20 C15 -0.1(8) . . . . ?
C20 C15 C16 C17 -1.5(8) . . . . ?
C21 N2 C1 O1 -10.5(7) . . . . ?
C21 N2 C1 N1 170.3(4) . . . . ?
C21 C22 C23 C24 179.6(5) . . . . ?
C21 C22 C27 C26 179.1(5) . . . . ?
C22 C23 C24 C25 0.8(9) . . . . ?
C23 C22 C27 C26 -0.8(8) . . . . ?
C23 C24 C25 N4 -178.8(5) . . . . ?
C23 C24 C25 C26 0.4(8) . . . . ?
C24 C25 C26 C27 -1.8(8) . . . . ?
C25 N4 C28 C29 -42.8(7) . . . . ?
C25 N4 C28 C33 136.4(5) . . . . ?
C25 N4 C34 C35 149.3(5) . . . . ?
C25 N4 C34 C39 -31.1(7) . . . . ?
C25 C26 C27 C22 2.0(8) . . . . ?
C27 C22 C23 C24 -0.6(8) . . . . ?
C28 N4 C25 C24 -41.4(7) . . . . ?
C28 N4 C25 C26 139.4(5) . . . . ?
C28 N4 C34 C35 -46.5(7) . . . . ?
C28 N4 C34 C39 133.1(5) . . . . ?
C28 C29 C30 C31 -0.3(8) . . . . ?
C29 C28 C33 C32 1.1(7) . . . . ?
C29 C30 C31 I2 -174.7(4) . . . . ?
C29 C30 C31 C32 1.3(8) . . . . ?
C30 C31 C32 C33 -1.1(8) . . . . ?
C31 C32 C33 C28 -0.1(7) . . . . ?
C33 C28 C29 C30 -0.9(8) . . . . ?
C34 N4 C25 C24 123.0(5) . . . . ?
C34 N4 C25 C26 -56.2(7) . . . . ?
C34 N4 C28 C29 153.1(5) . . . . ?
C34 N4 C28 C33 -27.6(7) . . . . ?
C34 C35 C36 C37 0.1(8) . . . . ?
C35 C34 C39 C38 0.6(7) . . . . ?
C35 C36 C37 C38 0.9(8) . . . . ?
C36 C37 C38 C39 -1.2(8) . . . . ?
C37 C38 C39 C34 0.4(8) . . . . ?
C39 C34 C35 C36 -0.9(7) . . . . ?
O2S C3S C4S O1S -12(2) . . . 3_556 ?
O2S C3S C4S C1S -175(6) . . . 3_556 ?
O2S C3S C4S C2S -1(2) . . . 3_556 ?
C1S C3S C4S O1S 163(7) 3_556 . . 3_556 ?
C1S C3S C4S C2S 173(7) 3_556 . . 3_556 ?
C2S O2S C3S C1S 178(2) . . . 3_556 ?
C2S O2S C3S C1S -2(2) 3_556 . . 3_556 ?
C2S O2S C3S C2S 179.999(2) . . . 3_556 ?
C2S O2S C3S C4S 1.0(18) 3_556 . . . ?
C2S O2S C3S C4S -179.0(18) . . . . ?
C2S C3S C4S O1S -10.6(15) 3_556 . . 3_556 ?
C2S C3S C4S C1S -173(7) 3_556 . . 3_556 ?
C3S O2S C2S O1S 17(2) . . . . ?
C3S O2S C2S O1S -163(2) 3_556 . . . ?
C3S O2S C2S C1S 178.5(18) . . . . ?
C3S O2S C2S C1S -1.5(18) 3_556 . . . ?
C3S O2S C2S C3S 179.998(2) . . . 3_556 ?
C3S O2S C2S C4S 2(4) 3_556 . . 3_556 ?
C3S O2S C2S C4S -178(4) . . . 3_556 ?
C3S C1S C2S O1S 163(2) 3_556 . . . ?
C3S C1S C2S O2S 2(2) 3_556 . . . ?
C3S C1S C2S C4S -172(9) 3_556 . . 3_556 ?
C4S O1S C2S O2S 171(3) 3_556 . . . ?
C4S O1S C2S C1S 9(3) 3_556 . . . ?
C4S O1S C2S C3S 65(5) 3_556 . . 3_556 ?
C4S C1S C2S O1S -24(8) 3_556 . . . ?
C4S C1S C2S O2S 174(7) 3_556 . . . ?
C4S C1S C2S C3S 172(9) 3_556 . . 3_556 ?
